data_7123644
loop_
_publ_author_name
'Liao, Xunfan'
'Shi, Xueliang'
'Zhang, Ming'
'Gao, Ke'
'Zuo, Lijian'
'Liu, Feng'
'Chen, Yiwang'
'Jen, Alex K. Y.'

_publ_section_title
;
 Fused Selenophene-thieno[3,2-b]thiophene-selenophene (ST)-based Narrow
 Bandgap Electron Acceptor for Efficient Organic Solar Cells with Small
 Voltage Loss
;
_journal_name_full 'Chemical Communications'
_journal_paper_doi 10.1039/C9CC03585K
_journal_year 2019
_chemical_formula_moiety 'C90 H80 N4 O2 S2 Se2, 2(C H2 Cl2)'
_chemical_formula_sum 'C92 H82 Cl6 N4 O2 S2 Se2'
_chemical_formula_weight 1710.35
_space_group_IT_number 14
_space_group_name_Hall '-P 2ybc'
_space_group_name_H-M_alt 'P 1 21/c 1'
_symmetry_cell_setting monoclinic
_symmetry_Int_Tables_number 14
_symmetry_space_group_name_Hall '-P 2ybc'
_symmetry_space_group_name_H-M 'P 1 21/c 1'
_atom_sites_solution_hydrogens geom
_atom_sites_solution_primary direct
_atom_sites_solution_secondary direct
_audit_conform_dict_location ftp://ftp.iucr.org/pub/cif_core.dic
_audit_conform_dict_name cif_core.dic
_audit_conform_dict_version 2.4.3
_audit_creation_date 2017-12-22T11:08:52-00:00
_audit_creation_method 'WinGX routine CIF_UPDATE'
_audit_update_record
;
2018-01-13 deposited with the CCDC.    2019-06-12 downloaded from the CCDC.
;
_cell_angle_alpha 90
_cell_angle_beta 104.87(2)
_cell_angle_gamma 90
_cell_formula_units_Z 4
_cell_length_a 17.568(7)
_cell_length_b 21.991(11)
_cell_length_c 21.812(9)
_cell_measurement_reflns_used 459
_cell_measurement_temperature 100(2)
_cell_measurement_theta_max 16.45
_cell_measurement_theta_min 2.72
_cell_measurement_wavelength 0.71073
_cell_volume 8145(6)
_computing_cell_refinement 'SAINT V8.34A integration software'
_computing_data_collection 'Bruker APEX2 software'
_computing_data_reduction 'SORTAV (Blessing, 1995)'
_computing_molecular_graphics 'ORTEP-3 for Windows (Farrugia, 2012)'
_computing_publication_material 'WinGX publication routines (Farrugia, 2012)'
_computing_structure_refinement 'SHELXL-2014/7 (Sheldrick, 2014)'
_computing_structure_solution 'SHELXS-2013/1 (Sheldrick, 2008)'
_diffrn_ambient_temperature 100(2)
_diffrn_detector 'APEX-II CCD'
_diffrn_measured_fraction_theta_full 0.977
_diffrn_measured_fraction_theta_max 0.958
_diffrn_measurement_device '\k-geometry diffractometer'
_diffrn_measurement_device_type 'Bruker APEX-II'
_diffrn_measurement_method '\f or \w oscillation scans'
_diffrn_orient_matrix_UB_11 -0.001947
_diffrn_orient_matrix_UB_12 0.045347
_diffrn_orient_matrix_UB_13 0.003445
_diffrn_orient_matrix_UB_21 -0.024298
_diffrn_orient_matrix_UB_22 0.002865
_diffrn_orient_matrix_UB_23 -0.046684
_diffrn_orient_matrix_UB_31 -0.053594
_diffrn_orient_matrix_UB_32 -0.002947
_diffrn_orient_matrix_UB_33 0.007623
_diffrn_radiation_monochromator graphite
_diffrn_radiation_probe x-ray
_diffrn_radiation_type MoK\a
_diffrn_radiation_wavelength 0.71073
_diffrn_reflns_av_R_equivalents 0.4871
_diffrn_reflns_av_unetI/netI 1.5394
_diffrn_reflns_Laue_measured_fraction_full 0.977
_diffrn_reflns_Laue_measured_fraction_max 0.958
_diffrn_reflns_limit_h_max 20
_diffrn_reflns_limit_h_min -20
_diffrn_reflns_limit_k_max 26
_diffrn_reflns_limit_k_min -19
_diffrn_reflns_limit_l_max 26
_diffrn_reflns_limit_l_min -26
_diffrn_reflns_number 19414
_diffrn_reflns_point_group_measured_fraction_full 0.977
_diffrn_reflns_point_group_measured_fraction_max 0.958
_diffrn_reflns_theta_full 25
_diffrn_reflns_theta_max 25.667
_diffrn_reflns_theta_min 1.515
_diffrn_source 'sealed x-ray tube'
_diffrn_standards_number 0
_exptl_absorpt_coefficient_mu 1.208
_exptl_absorpt_correction_T_max 1
_exptl_absorpt_correction_T_min 0.496
_exptl_absorpt_correction_type multi-scan
_exptl_absorpt_process_details
;
SADABS-2012/1 - Bruker AXS area detector scaling and absorption correction
;
_exptl_crystal_colour brown
_exptl_crystal_density_diffrn 1.395
_exptl_crystal_density_method 'not measured'
_exptl_crystal_description plate
_exptl_crystal_F_000 3520
_exptl_crystal_size_max 0.15
_exptl_crystal_size_mid 0.07
_exptl_crystal_size_min 0.002
_refine_diff_density_max 2.831
_refine_diff_density_min -1.056
_refine_diff_density_rms 0.19
_refine_ls_extinction_method none
_refine_ls_goodness_of_fit_ref 0.888
_refine_ls_hydrogen_treatment constr
_refine_ls_matrix_type full
_refine_ls_number_constraints 0
_refine_ls_number_parameters 979
_refine_ls_number_reflns 14797
_refine_ls_number_restraints 1276
_refine_ls_restrained_S_all 0.894
_refine_ls_R_factor_all 0.6563
_refine_ls_R_factor_gt 0.2413
_refine_ls_shift/su_max 0.09
_refine_ls_shift/su_mean 0.003
_refine_ls_structure_factor_coef Fsqd
_refine_ls_weighting_details 'w=1/[\s^2^(Fo^2^)+(0.2000P)^2^] where P=(Fo^2^+2Fc^2^)/3'
_refine_ls_weighting_scheme calc
_refine_ls_wR_factor_gt 0.4403
_refine_ls_wR_factor_ref 0.6663
_reflns_Friedel_coverage 0
_reflns_number_gt 1489
_reflns_number_total 14797
_reflns_threshold_expression 'I > 2\s(I)'
_cod_data_source_file c9cc03585k2.cif
_cod_data_source_block shelx
_cod_original_sg_symbol_H-M 'P 21/c'
_cod_database_code 7123644
_shelx_estimated_absorpt_t_min 0.84
_shelx_estimated_absorpt_t_max 0.998

loop_
_symmetry_equiv_pos_as_xyz
'x, y, z'
'-x, y+1/2, -z+1/2'
'-x, -y, -z'
'x, -y-1/2, z-1/2'

loop_
_atom_site_label
_atom_site_type_symbol
_atom_site_fract_x
_atom_site_fract_y
_atom_site_fract_z
_atom_site_U_iso_or_equiv
_atom_site_adp_type
_atom_site_occupancy
_atom_site_site_symmetry_order
_atom_site_calc_flag
_atom_site_refinement_flags_posn
_atom_site_refinement_flags_adp
_atom_site_refinement_flags_occupancy
_atom_site_disorder_assembly
_atom_site_disorder_group
C1 C 0.6402(15) 0.1786(17) 0.5158(13) 0.025(5) Uani 1 1 d D U . . .
C2 C 0.7189(15) 0.1853(19) 0.5459(13) 0.037(5) Uani 1 1 d D U . . .
C3 C 0.7304(14) 0.1892(18) 0.6102(12) 0.029(5) Uani 1 1 d D U . . .
C4 C 0.8114(14) 0.1892(18) 0.6401(12) 0.030(5) Uani 1 1 d D U . . .
C5 C 0.8597(15) 0.1920(19) 0.5957(13) 0.039(4) Uani 1 1 d D U . . .
C6 C 0.7965(15) 0.1840(19) 0.5265(13) 0.037(2) Uani 1 1 d D U . . .
C7 C 0.9358(15) 0.1838(18) 0.6150(13) 0.033(5) Uani 1 1 d D U . . .
H7 H 0.9671 0.175 0.5865 0.039 Uiso 1 1 calc R U . . .
C8 C 0.9694(14) 0.1891(17) 0.6835(13) 0.025(5) Uani 1 1 d D U . . .
C9 C 1.0448(15) 0.1833(18) 0.7097(14) 0.034(6) Uani 1 1 d D U . . .
H9 H 1.0721 0.1735 0.6786 0.04 Uiso 1 1 calc R U . . .
C10 C 1.0967(15) 0.1872(17) 0.7690(13) 0.030(6) Uani 1 1 d D U . . .
C11 C 1.0665(16) 0.1915(18) 0.8281(14) 0.036(6) Uani 1 1 d D U . . .
C12 C 1.1360(16) 0.1836(18) 0.8817(14) 0.034(6) Uani 1 1 d D U . . .
C13 C 1.1360(18) 0.1863(18) 0.9474(14) 0.040(6) Uani 1 1 d D U . . .
H13 H 1.0888 0.1866 0.961 0.049 Uiso 1 1 calc R U . . .
C14 C 1.2107(18) 0.1885(18) 0.9901(15) 0.044(7) Uani 1 1 d D U . . .
H14 H 1.2153 0.1981 1.0334 0.053 Uiso 1 1 calc R U . . .
C15 C 1.2798(18) 0.1763(17) 0.9691(15) 0.037(6) Uani 1 1 d D U . . .
H15 H 1.3285 0.1687 0.9992 0.045 Uiso 1 1 calc R U . . .
C16 C 1.2758(17) 0.1756(19) 0.9063(15) 0.044(6) Uani 1 1 d D U . . .
H16 H 1.323 0.1717 0.893 0.053 Uiso 1 1 calc R U . . .
C17 C 1.2032(16) 0.1804(19) 0.8599(14) 0.037(6) Uani 1 1 d D U . . .
C18 C 1.1808(15) 0.1792(18) 0.7891(13) 0.036(6) Uani 1 1 d D U . . .
C19 C 1.2329(16) 0.177(2) 0.7545(14) 0.046(6) Uani 1 1 d D U . . .
C20 C 1.315(2) 0.171(2) 0.7737(19) 0.050(8) Uani 1 1 d D U . . .
C21 C 1.203(2) 0.186(2) 0.6843(17) 0.047(8) Uani 1 1 d D U . . .
N1 N 1.3854(16) 0.1621(17) 0.7895(17) 0.056(9) Uani 1 1 d D U . . .
N2 N 1.1928(19) 0.2042(16) 0.6366(15) 0.053(8) Uani 1 1 d D U . . .
O1 O 0.9977(12) 0.1941(13) 0.8314(12) 0.047(7) Uani 1 1 d D U . . .
S1 S 0.6471(5) 0.1879(5) 0.6382(5) 0.041(2) Uani 1 1 d D U . . .
Se1 Se 0.8827(2) 0.1923(3) 0.7227(2) 0.0537(14) Uani 1 1 d D U . . .
C22 C 0.5941(15) 0.1838(18) 0.5630(13) 0.031(5) Uani 1 1 d D U . . .
C23 C 0.5154(15) 0.180(2) 0.5308(13) 0.038(4) Uani 1 1 d D U . . .
C24 C 0.5014(13) 0.1835(18) 0.4662(12) 0.029(5) Uani 1 1 d D U . . .
C25 C 0.4208(13) 0.1774(18) 0.4374(12) 0.029(5) Uani 1 1 d D U . . .
C26 C 0.3741(15) 0.176(2) 0.4829(13) 0.039(5) Uani 1 1 d D U . . .
C27 C 0.4393(15) 0.1807(19) 0.5513(13) 0.035(2) Uani 1 1 d D U . . .
C28 C 0.2977(15) 0.1754(18) 0.4653(13) 0.036(6) Uani 1 1 d D U . . .
H28 H 0.2663 0.18 0.4945 0.044 Uiso 1 1 calc R U . . .
C29 C 0.2630(15) 0.1671(18) 0.3970(13) 0.034(6) Uani 1 1 d D U . . .
C30 C 0.1871(15) 0.1641(17) 0.3725(14) 0.031(6) Uani 1 1 d D U . . .
H30 H 0.1598 0.1595 0.4046 0.038 Uiso 1 1 calc R U . . .
C31 C 0.1352(15) 0.1658(18) 0.3129(14) 0.033(6) Uani 1 1 d D U . . .
C32 C 0.1639(16) 0.1667(19) 0.2533(14) 0.036(6) Uani 1 1 d D U . . .
C33 C 0.0931(16) 0.1637(19) 0.2003(14) 0.038(6) Uani 1 1 d D U . . .
C34 C 0.0916(18) 0.1676(18) 0.1341(14) 0.041(6) Uani 1 1 d D U . . .
H34 H 0.1377 0.1737 0.1198 0.049 Uiso 1 1 calc R U . . .
C35 C 0.0160(18) 0.1617(18) 0.0923(16) 0.047(7) Uani 1 1 d D U . . .
H35 H 0.0112 0.1606 0.0479 0.057 Uiso 1 1 calc R U . . .
C36 C -0.0534(18) 0.1575(17) 0.1145(15) 0.040(6) Uani 1 1 d D U . . .
H36 H -0.1036 0.1566 0.085 0.048 Uiso 1 1 calc R U . . .
C37 C -0.0480(18) 0.1546(18) 0.1775(15) 0.041(6) Uani 1 1 d D U . . .
H37 H -0.094 0.148 0.1919 0.05 Uiso 1 1 calc R U . . .
C38 C 0.0259(16) 0.1614(18) 0.2220(14) 0.039(6) Uani 1 1 d D U . . .
C39 C 0.0511(15) 0.1577(18) 0.2927(13) 0.039(6) Uani 1 1 d D U . . .
C40 C 0.0005(17) 0.158(2) 0.3291(14) 0.049(6) Uani 1 1 d D U . . .
C41 C 0.019(2) 0.154(2) 0.3952(18) 0.057(8) Uani 1 1 d D U . . .
C42 C -0.085(2) 0.150(2) 0.2973(19) 0.052(8) Uani 1 1 d D U . . .
N3 N 0.040(2) 0.1632(18) 0.4523(15) 0.062(9) Uani 1 1 d D U . . .
N4 N -0.1487(17) 0.1515(16) 0.2873(16) 0.045(8) Uani 1 1 d D U . . .
O2 O 0.2325(13) 0.1693(14) 0.2491(12) 0.054(7) Uani 1 1 d D U . . .
S2 S 0.5850(5) 0.1770(6) 0.4404(5) 0.042(2) Uani 1 1 d D U . . .
Se2 Se 0.3476(2) 0.1736(3) 0.3559(2) 0.0549(14) Uani 1 1 d D U . . .
C43 C 0.8023(16) 0.1228(9) 0.4960(12) 0.042(5) Uani 1 1 d DG U . . .
C44 C 0.8268(17) 0.0704(11) 0.5312(9) 0.076(7) Uani 1 1 d DG U . . .
H44 H 0.8378 0.0716 0.5761 0.092 Uiso 1 1 calc R U . . .
C45 C 0.8351(18) 0.0163(10) 0.5006(11) 0.088(8) Uani 1 1 d DG U . . .
H45 H 0.8518 -0.0195 0.5246 0.105 Uiso 1 1 calc R U . . .
C46 C 0.8190(17) 0.0147(9) 0.4348(11) 0.084(8) Uani 1 1 d DG U . . .
C47 C 0.7946(17) 0.0670(12) 0.3996(9) 0.073(7) Uani 1 1 d DG U . . .
H47 H 0.7836 0.0659 0.3546 0.087 Uiso 1 1 calc R U . . .
C48 C 0.7862(16) 0.1211(9) 0.4302(12) 0.065(7) Uani 1 1 d DG U . . .
H48 H 0.7695 0.1569 0.4061 0.078 Uiso 1 1 calc R U . . .
C49 C 0.8304(13) -0.0442(8) 0.4017(9) 0.098(7) Uani 1 1 d D U . . .
H49A H 0.7798 -0.0666 0.392 0.117 Uiso 1 1 calc R U . . .
H49B H 0.8692 -0.0692 0.4325 0.117 Uiso 1 1 calc R U . . .
C50 C 0.8579(10) -0.0407(18) 0.3402(8) 0.117(9) Uani 1 1 d D U . . .
H50A H 0.8243 -0.0109 0.3115 0.14 Uiso 1 1 calc R U . . .
H50B H 0.8493 -0.0809 0.3191 0.14 Uiso 1 1 calc R U . . .
C51 C 0.9446(11) -0.023(2) 0.3488(8) 0.109(11) Uani 1 1 d D U . . .
H51A H 0.9782 -0.0517 0.3784 0.131 Uiso 1 1 calc R U . . .
H51B H 0.9529 0.0182 0.3689 0.131 Uiso 1 1 calc R U . . .
C52 C 0.9722(10) -0.021(2) 0.2873(7) 0.114(11) Uani 1 1 d D U . . .
H52A H 0.957 -0.0593 0.2641 0.136 Uiso 1 1 calc R U . . .
H52B H 0.9439 0.0126 0.2602 0.136 Uiso 1 1 calc R U . . .
C53 C 1.0613(9) -0.011(2) 0.2967(10) 0.129(12) Uani 1 1 d D U . . .
H53A H 1.0887 -0.0496 0.3126 0.155 Uiso 1 1 calc R U . . .
H53B H 1.0795 0.0202 0.3297 0.155 Uiso 1 1 calc R U . . .
C54 C 1.0861(15) 0.008(3) 0.2367(12) 0.182(18) Uani 1 1 d D U . . .
H54A H 1.1434 0.0132 0.247 0.272 Uiso 1 1 calc R U . . .
H54B H 1.0699 -0.023 0.2039 0.272 Uiso 1 1 calc R U . . .
H54C H 1.0606 0.0469 0.2211 0.272 Uiso 1 1 calc R U . . .
C55 C 0.8113(17) 0.2398(12) 0.4910(16) 0.035(4) Uani 1 1 d D U . . .
C56 C 0.8744(17) 0.2433(12) 0.4635(18) 0.050(6) Uani 1 1 d D U . . .
H56 H 0.9096 0.2099 0.4667 0.06 Uiso 1 1 calc R U . . .
C57 C 0.8859(17) 0.2956(14) 0.4314(19) 0.061(7) Uani 1 1 d D U . . .
H57 H 0.9321 0.2998 0.4167 0.073 Uiso 1 1 calc R U . . .
C58 C 0.8302(19) 0.3419(12) 0.4207(19) 0.084(7) Uani 1 1 d D U . . .
C59 C 0.7662(18) 0.3379(13) 0.4472(19) 0.063(7) Uani 1 1 d D U . . .
H59 H 0.729 0.3701 0.4413 0.076 Uiso 1 1 calc R U . . .
C60 C 0.7569(17) 0.2870(14) 0.4821(19) 0.056(7) Uani 1 1 d D U . . .
H60 H 0.7131 0.2844 0.5 0.068 Uiso 1 1 calc R U . . .
C61 C 0.844(3) 0.3995(12) 0.3867(16) 0.092(6) Uani 0.5 1 d D U P A 1
H61A H 0.8021 0.4022 0.3467 0.11 Uiso 0.5 1 calc R U P A 1
H61B H 0.8946 0.3945 0.3749 0.11 Uiso 0.5 1 calc R U P A 1
C62 C 0.847(2) 0.4608(14) 0.421(2) 0.108(6) Uani 0.5 1 d D U P A 1
H62A H 0.8102 0.4591 0.4486 0.129 Uiso 0.5 1 calc DR U P A 1
H62B H 0.8283 0.4929 0.3891 0.129 Uiso 0.5 1 calc DR U P A 1
C63 C 0.929(2) 0.480(4) 0.463(3) 0.117(7) Uani 0.5 1 d D U P A 1
H63A H 0.9552 0.5049 0.4366 0.14 Uiso 0.5 1 calc R U P A 1
H63B H 0.9609 0.4426 0.4751 0.14 Uiso 0.5 1 calc R U P A 1
C64 C 0.927(3) 0.516(4) 0.523(2) 0.115(7) Uani 0.5 1 d D U P A 1
H64A H 0.9716 0.5018 0.558 0.137 Uiso 0.5 1 calc R U P A 1
H64B H 0.9354 0.5591 0.5155 0.137 Uiso 0.5 1 calc R U P A 1
C65 C 0.850(3) 0.509(5) 0.544(3) 0.119(8) Uani 0.5 1 d D U P A 1
H65A H 0.8115 0.5386 0.5205 0.143 Uiso 0.5 1 calc R U P A 1
H65B H 0.8287 0.4678 0.5328 0.143 Uiso 0.5 1 calc DR U P A 1
C66 C 0.860(5) 0.519(5) 0.616(3) 0.120(10) Uani 0.5 1 d D U P A 1
H66A H 0.8083 0.5137 0.6252 0.18 Uiso 0.5 1 calc R U P A 1
H66B H 0.8967 0.4888 0.6399 0.18 Uiso 0.5 1 calc R U P A 1
H66C H 0.8795 0.5598 0.6276 0.18 Uiso 0.5 1 calc R U P A 1
C61B C 0.852(5) 0.407(4) 0.386(3) 0.092(6) Uani 0.5 1 d D U P A 2
H61C H 0.8594 0.3989 0.3435 0.11 Uiso 0.5 1 calc R U P A 2
H61D H 0.8097 0.4378 0.3823 0.11 Uiso 0.5 1 calc DR U P A 2
C62B C 0.929(3) 0.430(5) 0.431(3) 0.108(6) Uani 0.5 1 d D U P A 2
H62C H 0.9471 0.4667 0.4115 0.129 Uiso 0.5 1 calc R U P A 2
H62D H 0.9701 0.3986 0.4343 0.129 Uiso 0.5 1 calc R U P A 2
C63B C 0.925(3) 0.447(4) 0.498(3) 0.117(7) Uani 0.5 1 d D U P A 2
H63C H 0.9561 0.4846 0.5119 0.14 Uiso 0.5 1 calc R U P A 2
H63D H 0.9492 0.4142 0.5277 0.14 Uiso 0.5 1 calc R U P A 2
C64B C 0.841(4) 0.458(2) 0.505(3) 0.115(7) Uani 0.5 1 d D U P A 2
H64C H 0.8052 0.4271 0.48 0.137 Uiso 0.5 1 calc R U P A 2
H64D H 0.8407 0.4519 0.5504 0.137 Uiso 0.5 1 calc R U P A 2
C65B C 0.807(4) 0.522(3) 0.485(4) 0.119(8) Uani 0.5 1 d D U P A 2
H65C H 0.8098 0.5288 0.4405 0.143 Uiso 0.5 1 calc R U P A 2
H65D H 0.7502 0.5218 0.4843 0.143 Uiso 0.5 1 calc R U P A 2
C66B C 0.848(6) 0.574(3) 0.526(5) 0.120(10) Uani 0.5 1 d D U P A 2
H66D H 0.8228 0.6129 0.5099 0.18 Uiso 0.5 1 calc R U P A 2
H66E H 0.8438 0.5684 0.57 0.18 Uiso 0.5 1 calc R U P A 2
H66F H 0.9036 0.5755 0.5261 0.18 Uiso 0.5 1 calc R U P A 2
C67 C 0.432(2) 0.1189(12) 0.5906(13) 0.047(5) Uani 1 1 d D U . . .
C68 C 0.4590(18) 0.1223(10) 0.6563(13) 0.047(6) Uani 1 1 d D U . . .
H68 H 0.476 0.1601 0.6763 0.056 Uiso 1 1 calc R U . . .
C69 C 0.461(2) 0.0700(13) 0.6925(10) 0.065(7) Uani 1 1 d D U . . .
H69 H 0.4857 0.0711 0.7368 0.079 Uiso 1 1 calc R U . . .
C70 C 0.428(2) 0.0163(11) 0.6644(11) 0.089(8) Uani 1 1 d D U . . .
C71 C 0.395(2) 0.0142(12) 0.5992(12) 0.083(8) Uani 1 1 d D U . . .
H71 H 0.3725 -0.0224 0.5797 0.1 Uiso 1 1 calc R U . . .
C72 C 0.396(2) 0.0658(14) 0.5627(10) 0.075(8) Uani 1 1 d D U . . .
H72 H 0.3715 0.0649 0.5185 0.09 Uiso 1 1 calc R U . . .
C73 C 0.415(3) -0.0363(11) 0.7059(15) 0.098(8) Uani 1 1 d D U . . .
H73A H 0.4634 -0.0613 0.716 0.118 Uiso 1 1 calc R U . . .
H73B H 0.3722 -0.0619 0.6803 0.118 Uiso 1 1 calc R U . . .
C74 C 0.394(3) -0.0218(18) 0.7688(16) 0.134(11) Uani 1 1 d D U . . .
H74A H 0.366 0.0176 0.764 0.161 Uiso 1 1 calc R U . . .
H74B H 0.4441 -0.0165 0.8021 0.161 Uiso 1 1 calc R U . . .
C75 C 0.344(3) -0.0696(13) 0.792(2) 0.135(11) Uani 1 1 d D U . . .
H75A H 0.379 -0.1021 0.8145 0.162 Uiso 1 1 calc R U . . .
H75B H 0.3075 -0.0884 0.7542 0.162 Uiso 1 1 calc R U . . .
C76 C 0.295(3) -0.0444(16) 0.836(2) 0.144(10) Uani 1 1 d D U . . .
H76A H 0.3238 -0.0095 0.8597 0.173 Uiso 1 1 calc R U . . .
H76B H 0.2445 -0.0289 0.8091 0.173 Uiso 1 1 calc R U . . .
C77 C 0.278(4) -0.0908(19) 0.883(2) 0.150(11) Uani 1 1 d D U . . .
H77A H 0.304 -0.077 0.9267 0.18 Uiso 1 1 calc R U . . .
H77B H 0.2204 -0.0913 0.8791 0.18 Uiso 1 1 calc R U . . .
C78 C 0.305(4) -0.1562(17) 0.875(2) 0.132(17) Uani 1 1 d D U . . .
H78A H 0.2918 -0.1827 0.9067 0.198 Uiso 1 1 calc R U . . .
H78B H 0.2783 -0.1708 0.8323 0.198 Uiso 1 1 calc R U . . .
H78C H 0.362 -0.1566 0.88 0.198 Uiso 1 1 calc R U . . .
C79 C 0.4251(19) 0.2374(11) 0.5845(18) 0.041(5) Uani 1 1 d D U . . .
C80 C 0.4720(18) 0.2880(13) 0.5826(18) 0.055(7) Uani 1 1 d D U . . .
H80 H 0.514 0.2853 0.5627 0.066 Uiso 1 1 calc R U . . .
C81 C 0.4572(19) 0.3424(11) 0.6098(19) 0.066(7) Uani 1 1 d D U . . .
H81 H 0.4889 0.377 0.608 0.08 Uiso 1 1 calc R U . . .
C82 C 0.3962(19) 0.3464(10) 0.6396(17) 0.092(8) Uani 1 1 d D U . . .
C83 C 0.3491(18) 0.2959(12) 0.6411(19) 0.063(7) Uani 1 1 d D U . . .
H83 H 0.306 0.2989 0.6599 0.076 Uiso 1 1 calc R U . . .
C84 C 0.365(2) 0.2412(11) 0.6153(19) 0.061(7) Uani 1 1 d D U . . .
H84 H 0.3346 0.2061 0.6185 0.073 Uiso 1 1 calc R U . . .
C85 C 0.3899(19) 0.4022(13) 0.6790(17) 0.103(9) Uani 1 1 d D U . . .
H85A H 0.4354 0.4288 0.6791 0.124 Uiso 1 1 calc R U . . .
H85B H 0.3959 0.3886 0.7233 0.124 Uiso 1 1 calc R U . . .
C86 C 0.315(2) 0.4414(17) 0.6599(15) 0.157(11) Uani 1 1 d D U . . .
H86A H 0.2688 0.4147 0.6569 0.188 Uiso 1 1 calc R U . . .
H86B H 0.3109 0.4583 0.6171 0.188 Uiso 1 1 calc R U . . .
C87 C 0.311(2) 0.4943(13) 0.7052(13) 0.144(10) Uani 1 1 d D U . . .
H87A H 0.2599 0.5157 0.689 0.173 Uiso 1 1 calc R U . . .
H87B H 0.3533 0.5236 0.7044 0.173 Uiso 1 1 calc R U . . .
C88 C 0.318(4) 0.4753(13) 0.7745(15) 0.171(13) Uani 1 1 d D U . . .
H88A H 0.2749 0.4467 0.7754 0.205 Uiso 1 1 calc R U . . .
H88B H 0.3685 0.4532 0.7904 0.205 Uiso 1 1 calc R U . . .
C89 C 0.316(4) 0.5284(18) 0.8200(15) 0.161(13) Uani 1 1 d D U . . .
H89A H 0.3477 0.5623 0.8102 0.193 Uiso 1 1 calc R U . . .
H89B H 0.2605 0.543 0.8117 0.193 Uiso 1 1 calc R U . . .
C90 C 0.345(4) 0.513(2) 0.8910(14) 0.163(19) Uani 1 1 d D U . . .
H90A H 0.3415 0.5491 0.9163 0.245 Uiso 1 1 calc R U . . .
H90B H 0.3129 0.4803 0.9016 0.245 Uiso 1 1 calc R U . . .
H90C H 0.4002 0.4996 0.9001 0.245 Uiso 1 1 calc R U . . .
C91 C 0.6212(10) 0.2323(9) 0.800(3) 0.181(11) Uani 1 1 d D U . . .
H91 H 0.6233 0.2373 0.8462 0.218 Uiso 1 1 calc R U . . .
Cl1 Cl 0.5356(11) 0.2655(11) 0.7680(9) 0.173(7) Uani 1 1 d D U . . .
Cl2 Cl 0.7048(11) 0.2661(10) 0.7981(8) 0.164(7) Uani 1 1 d D U . . .
Cl3 Cl 0.6276(15) 0.1573(10) 0.7963(8) 0.192(8) Uani 1 1 d D U . . .
C92 C 0.515(2) 0.4079(11) 0.427(3) 0.330(14) Uani 1 1 d D U . . .
H92 H 0.4861 0.4054 0.3808 0.395 Uiso 1 1 calc R U . . .
Cl4 Cl 0.5856(14) 0.4562(12) 0.4218(13) 0.244(10) Uani 1 1 d D U . . .
Cl5 Cl 0.4422(17) 0.4299(14) 0.4569(17) 0.312(13) Uani 1 1 d D U . . .
Cl6 Cl 0.5371(15) 0.3352(12) 0.4409(11) 0.231(9) Uani 1 1 d D U . . .

loop_
_atom_site_aniso_label
_atom_site_aniso_U_11
_atom_site_aniso_U_22
_atom_site_aniso_U_33
_atom_site_aniso_U_23
_atom_site_aniso_U_13
_atom_site_aniso_U_12
C1 0.020(2) 0.035(15) 0.018(3) -0.005(10) -0.0001(17) 0.004(8)
C2 0.021(2) 0.070(13) 0.017(3) -0.004(9) 0.0009(16) -0.006(8)
C3 0.0198(19) 0.049(16) 0.016(3) 0.007(11) -0.0001(14) -0.003(10)
C4 0.0193(18) 0.050(16) 0.018(2) 0.002(12) 0.0004(15) -0.011(11)
C5 0.021(2) 0.076(13) 0.019(2) 0.010(7) 0.0016(19) -0.006(8)
C6 0.022(3) 0.068(5) 0.020(2) 0.000(5) 0.0030(19) -0.006(7)
C7 0.022(3) 0.052(16) 0.023(3) -0.008(12) 0.003(2) -0.003(11)
C8 0.0194(19) 0.035(16) 0.021(3) 0.008(11) 0.0018(17) -0.005(10)
C9 0.018(3) 0.052(16) 0.028(5) -0.010(12) 0.001(2) -0.004(11)
C10 0.021(4) 0.038(16) 0.026(4) 0.012(11) -0.001(2) -0.013(10)
C11 0.024(4) 0.053(16) 0.026(5) 0.001(12) -0.001(4) -0.005(12)
C12 0.027(5) 0.043(16) 0.025(4) 0.000(12) -0.002(4) 0.001(12)
C13 0.034(6) 0.057(16) 0.026(4) 0.000(13) -0.001(5) -0.001(12)
C14 0.037(9) 0.065(17) 0.025(5) 0.000(13) -0.003(5) -0.003(12)
C15 0.032(6) 0.044(16) 0.028(4) -0.007(13) -0.006(5) -0.008(11)
C16 0.029(5) 0.067(17) 0.029(5) -0.003(13) -0.005(4) 0.012(12)
C17 0.024(4) 0.055(16) 0.027(4) -0.006(13) -0.004(3) -0.004(12)
C18 0.024(3) 0.053(16) 0.027(4) 0.009(12) -0.001(3) 0.001(11)
C19 0.029(5) 0.074(17) 0.034(5) -0.002(11) 0.004(5) 0.008(12)
C20 0.028(5) 0.071(17) 0.050(12) 0.007(13) 0.008(6) 0.004(10)
C21 0.036(12) 0.073(17) 0.036(5) 0.007(9) 0.013(6) 0.014(13)
N1 0.026(5) 0.081(16) 0.060(15) 0.001(12) 0.010(11) -0.001(11)
N2 0.036(14) 0.080(16) 0.042(8) 0.016(11) 0.011(11) -0.005(11)
O1 0.026(5) 0.08(2) 0.030(10) 0.004(15) 0.001(5) 0.002(14)
S1 0.019(2) 0.084(6) 0.017(2) -0.003(5) 0.0001(18) -0.002(5)
Se1 0.0175(18) 0.122(4) 0.0184(19) 0.001(2) -0.0009(13) -0.002(2)
C22 0.021(2) 0.054(16) 0.017(3) -0.003(11) 0.0004(16) -0.006(11)
C23 0.021(2) 0.075(13) 0.016(3) -0.005(9) 0.0013(15) -0.007(9)
C24 0.018(2) 0.050(16) 0.016(3) 0.001(10) 0.0011(15) -0.004(7)
C25 0.018(2) 0.049(16) 0.017(2) -0.002(12) 0.0010(16) -0.001(10)
C26 0.019(2) 0.077(14) 0.020(2) -0.011(7) 0.0041(18) -0.003(10)
C27 0.022(2) 0.065(5) 0.018(2) -0.001(5) 0.003(2) 0.001(8)
C28 0.019(2) 0.065(16) 0.024(3) -0.001(11) 0.003(2) 0.008(12)
C29 0.017(2) 0.055(16) 0.026(4) -0.007(10) 0.0016(19) 0.003(11)
C30 0.017(2) 0.044(16) 0.029(4) 0.011(11) -0.001(2) 0.009(11)
C31 0.026(4) 0.038(16) 0.028(4) 0.002(12) -0.005(2) -0.004(10)
C32 0.029(4) 0.043(16) 0.029(4) 0.006(13) -0.004(3) -0.008(12)
C33 0.031(5) 0.048(16) 0.029(4) -0.004(12) -0.005(3) -0.005(12)
C34 0.036(7) 0.051(16) 0.029(4) 0.000(13) -0.005(5) -0.004(13)
C35 0.037(9) 0.064(17) 0.031(4) 0.006(13) -0.009(4) 0.003(12)
C36 0.036(6) 0.040(16) 0.033(5) -0.003(13) -0.010(5) -0.006(12)
C37 0.032(5) 0.049(16) 0.033(5) 0.000(13) -0.009(4) -0.010(12)
C38 0.029(4) 0.050(16) 0.031(4) -0.004(12) -0.006(3) -0.004(11)
C39 0.022(3) 0.058(16) 0.030(4) -0.006(12) -0.004(3) 0.012(11)
C40 0.037(5) 0.065(17) 0.045(5) 0.013(12) 0.011(5) -0.007(12)
C41 0.054(13) 0.076(17) 0.044(5) -0.001(9) 0.016(6) 0.003(13)
C42 0.034(5) 0.069(17) 0.057(12) -0.004(13) 0.016(7) -0.002(10)
N3 0.053(15) 0.090(16) 0.047(6) -0.013(12) 0.019(11) 0.001(12)
N4 0.035(5) 0.072(15) 0.036(14) -0.005(12) 0.021(9) -0.001(11)
O2 0.029(4) 0.10(2) 0.033(9) -0.008(16) -0.001(5) 0.002(14)
S2 0.019(2) 0.087(7) 0.017(2) -0.002(5) 0.0019(17) -0.005(5)
Se2 0.0180(19) 0.125(4) 0.0183(19) 0.001(3) -0.0013(13) 0.003(2)
C43 0.023(13) 0.066(6) 0.039(5) -0.002(5) 0.012(9) -0.007(9)
C44 0.075(17) 0.069(7) 0.080(8) 0.012(6) 0.012(13) 0.002(13)
C45 0.094(17) 0.070(8) 0.091(7) 0.010(7) 0.009(13) 0.011(13)
C46 0.067(17) 0.087(9) 0.092(7) -0.005(6) 0.011(12) -0.007(12)
C47 0.082(17) 0.083(9) 0.055(7) -0.019(5) 0.020(13) -0.004(13)
C48 0.068(17) 0.086(9) 0.040(5) -0.021(6) 0.012(12) -0.011(12)
C49 0.102(13) 0.086(10) 0.099(11) -0.001(8) 0.015(11) 0.008(12)
C50 0.115(11) 0.125(19) 0.111(12) -0.023(11) 0.030(10) 0.000(13)
C51 0.113(11) 0.10(2) 0.108(14) 0.005(14) 0.025(10) 0.007(13)
C52 0.115(11) 0.11(2) 0.112(14) -0.007(14) 0.029(10) 0.007(13)
C53 0.117(11) 0.14(2) 0.132(16) 0.005(14) 0.036(10) 0.004(14)
C54 0.18(2) 0.21(4) 0.18(2) 0.01(2) 0.089(17) -0.01(2)
C55 0.031(10) 0.065(7) 0.008(9) -0.004(7) 0.005(8) -0.002(6)
C56 0.053(11) 0.073(10) 0.032(14) -0.015(9) 0.028(9) -0.017(8)
C57 0.059(11) 0.086(9) 0.048(15) 0.002(9) 0.032(10) -0.013(7)
C58 0.090(9) 0.095(7) 0.073(15) 0.012(9) 0.035(9) 0.006(5)
C59 0.057(10) 0.065(10) 0.063(14) 0.002(10) 0.008(9) 0.008(8)
C60 0.036(11) 0.067(10) 0.058(15) 0.001(10) 0.000(10) 0.003(8)
C61 0.095(8) 0.093(7) 0.094(7) 0.014(5) 0.037(6) 0.002(6)
C62 0.114(8) 0.097(7) 0.112(8) 0.003(8) 0.028(6) -0.008(7)
C63 0.113(7) 0.121(11) 0.112(8) -0.005(8) 0.023(6) -0.001(6)
C64 0.115(8) 0.117(9) 0.111(9) -0.002(7) 0.026(6) -0.004(8)
C65 0.116(9) 0.119(11) 0.122(11) 0.000(8) 0.031(8) 0.000(7)
C66 0.12(2) 0.117(11) 0.126(12) -0.006(16) 0.039(12) 0.003(17)
C61B 0.095(8) 0.093(7) 0.094(7) 0.014(5) 0.037(6) 0.002(6)
C62B 0.114(8) 0.097(7) 0.112(8) 0.003(8) 0.028(6) -0.008(7)
C63B 0.113(7) 0.121(11) 0.112(8) -0.005(8) 0.023(6) -0.001(6)
C64B 0.115(8) 0.117(9) 0.111(9) -0.002(7) 0.026(6) -0.004(8)
C65B 0.116(9) 0.119(11) 0.122(11) 0.000(8) 0.031(8) 0.000(7)
C66B 0.12(2) 0.117(11) 0.126(12) -0.006(16) 0.039(12) 0.003(17)
C67 0.037(13) 0.069(6) 0.034(6) 0.002(5) 0.010(8) -0.010(8)
C68 0.025(14) 0.087(9) 0.032(5) 0.016(6) 0.015(10) 0.008(11)
C69 0.067(16) 0.082(10) 0.046(7) 0.018(6) 0.013(11) 0.005(11)
C70 0.079(17) 0.080(10) 0.096(7) 0.012(7) -0.001(9) 0.008(12)
C71 0.084(17) 0.064(9) 0.095(8) -0.004(7) 0.008(12) -0.014(12)
C72 0.073(16) 0.068(9) 0.080(9) -0.008(6) 0.013(12) -0.017(11)
C73 0.102(17) 0.080(12) 0.097(10) 0.005(8) -0.002(10) -0.012(12)
C74 0.147(17) 0.139(19) 0.119(11) 0.015(11) 0.037(11) -0.008(12)
C75 0.129(16) 0.140(19) 0.139(14) 0.007(12) 0.039(11) -0.009(11)
C76 0.148(16) 0.151(15) 0.141(15) 0.005(10) 0.050(11) -0.011(12)
C77 0.157(19) 0.160(16) 0.140(15) 0.010(11) 0.050(12) -0.011(13)
C78 0.13(3) 0.157(14) 0.11(3) 0.010(19) 0.03(3) -0.02(2)
C79 0.031(11) 0.068(6) 0.024(10) -0.011(8) 0.008(8) -0.011(6)
C80 0.052(12) 0.059(8) 0.043(15) 0.018(10) -0.011(10) -0.009(8)
C81 0.061(12) 0.059(8) 0.070(15) 0.011(10) 0.002(10) -0.013(9)
C82 0.094(13) 0.103(9) 0.081(16) -0.006(9) 0.026(10) -0.011(8)
C83 0.060(13) 0.085(10) 0.053(15) 0.006(10) 0.031(11) 0.020(8)
C84 0.052(12) 0.095(9) 0.044(14) -0.004(10) 0.027(10) 0.015(9)
C85 0.103(14) 0.108(10) 0.099(16) -0.017(10) 0.028(11) -0.014(9)
C86 0.154(16) 0.145(16) 0.171(13) -0.015(10) 0.043(13) 0.037(11)
C87 0.137(18) 0.137(15) 0.161(11) -0.010(9) 0.041(14) 0.025(11)
C88 0.18(2) 0.175(19) 0.160(10) -0.011(9) 0.045(14) -0.006(15)
C89 0.16(2) 0.170(19) 0.152(11) 0.000(11) 0.049(14) 0.004(15)
C90 0.16(3) 0.18(3) 0.153(11) 0.000(15) 0.04(2) 0.00(3)
C91 0.131(10) 0.244(12) 0.17(2) 0.019(15) 0.045(13) 0.010(9)
Cl1 0.110(9) 0.313(19) 0.067(14) -0.010(15) -0.027(11) -0.023(12)
Cl2 0.109(9) 0.297(18) 0.055(12) 0.003(14) -0.039(10) -0.024(12)
Cl3 0.29(2) 0.241(12) 0.029(11) 0.003(13) 0.014(14) -0.021(11)
C92 0.326(17) 0.345(15) 0.33(2) -0.013(14) 0.099(13) 0.018(9)
Cl4 0.196(16) 0.286(16) 0.20(3) -0.02(2) -0.034(16) 0.075(14)
Cl5 0.326(19) 0.34(3) 0.28(3) -0.01(2) 0.086(17) 0.014(17)
Cl6 0.24(2) 0.354(15) 0.078(17) -0.007(18) 0.003(16) 0.001(14)

loop_
_atom_type_symbol
_atom_type_description
_atom_type_scat_dispersion_real
_atom_type_scat_dispersion_imag
_atom_type_scat_source
C C 0.0033 0.0016 'International Tables Vol C Tables 4.2.6.8 and 6.1.1.4'
H H 0 0 'International Tables Vol C Tables 4.2.6.8 and 6.1.1.4'
N N 0.0061 0.0033 'International Tables Vol C Tables 4.2.6.8 and 6.1.1.4'
O O 0.0106 0.006 'International Tables Vol C Tables 4.2.6.8 and 6.1.1.4'
S S 0.1246 0.1234 'International Tables Vol C Tables 4.2.6.8 and 6.1.1.4'
Se Se -0.0929 2.2259 'International Tables Vol C Tables 4.2.6.8 and 6.1.1.4'
Cl Cl 0.1484 0.1585 'International Tables Vol C Tables 4.2.6.8 and 6.1.1.4'

loop_
_geom_angle_atom_site_label_1
_geom_angle_atom_site_label_2
_geom_angle_atom_site_label_3
_geom_angle
C2 C1 C22 109(3)
C2 C1 S2 136(2)
C22 C1 S2 114(2)
C3 C2 C1 111(2)
C3 C2 C6 112(2)
C1 C2 C6 136(2)
C2 C3 C4 110(2)
C2 C3 S1 116.5(19)
C4 C3 S1 133(2)
C3 C4 C5 113(2)
C3 C4 Se1 141.0(19)
C5 C4 Se1 105.9(17)
C7 C5 C4 120(3)
C7 C5 C6 133(3)
C4 C5 C6 104(2)
C55 C6 C43 117(2)
C55 C6 C2 114(3)
C43 C6 C2 108(3)
C55 C6 C5 103(3)
C43 C6 C5 113(3)
C2 C6 C5 100.6(19)
C5 C7 C8 115(2)
C5 C7 H7 122.3
C8 C7 H7 122.3
C9 C8 C7 122(2)
C9 C8 Se1 130(2)
C7 C8 Se1 107.3(17)
C8 C9 C10 139(3)
C8 C9 H9 110.5
C10 C9 H9 110.5
C9 C10 C18 131(3)
C9 C10 C11 121(2)
C18 C10 C11 108(2)
O1 C11 C12 126(3)
O1 C11 C10 128(3)
C12 C11 C10 106(2)
C17 C12 C13 124(3)
C17 C12 C11 110(2)
C13 C12 C11 125(2)
C14 C13 C12 115(3)
C14 C13 H13 122.4
C12 C13 H13 122.4
C13 C14 C15 121(3)
C13 C14 H14 119.7
C15 C14 H14 119.7
C16 C15 C14 120(3)
C16 C15 H15 120.1
C14 C15 H15 120.1
C15 C16 C17 122(3)
C15 C16 H16 119.1
C17 C16 H16 119.1
C12 C17 C16 117(3)
C12 C17 C18 110(2)
C16 C17 C18 133(2)
C19 C18 C10 129(2)
C19 C18 C17 124(2)
C10 C18 C17 107(2)
C18 C19 C20 130(3)
C18 C19 C21 118(2)
C20 C19 C21 112(3)
N1 C20 C19 176(5)
N2 C21 C19 163(5)
C22 S1 C3 87.8(13)
C4 Se1 C8 89.0(11)
C23 C22 C1 108(3)
C23 C22 S1 137(2)
C1 C22 S1 115(2)
C24 C23 C22 114(2)
C24 C23 C27 111(2)
C22 C23 C27 134(2)
C23 C24 C25 110(2)
C23 C24 S2 113.1(19)
C25 C24 S2 134(2)
C24 C25 C26 112(2)
C24 C25 Se2 141.5(19)
C26 C25 Se2 105.9(17)
C28 C26 C25 122(3)
C28 C26 C27 134(2)
C25 C26 C27 103.7(19)
C23 C27 C79 115(3)
C23 C27 C67 110(3)
C79 C27 C67 113(2)
C23 C27 C26 101(2)
C79 C27 C26 109(3)
C67 C27 C26 107(3)
C26 C28 C29 115(2)
C26 C28 H28 122.3
C29 C28 H28 122.3
C30 C29 C28 122(2)
C30 C29 Se2 130(2)
C28 C29 Se2 107.1(17)
C29 C30 C31 138(3)
C29 C30 H30 111
C31 C30 H30 111
C30 C31 C39 131(3)
C30 C31 C32 122(2)
C39 C31 C32 106(2)
O2 C32 C33 126(3)
O2 C32 C31 128(3)
C33 C32 C31 106(2)
C38 C33 C34 123(3)
C38 C33 C32 111(2)
C34 C33 C32 125(2)
C35 C34 C33 115(3)
C35 C34 H34 122.7
C33 C34 H34 122.7
C34 C35 C36 122(3)
C34 C35 H35 119
C36 C35 H35 119
C37 C36 C35 120(3)
C37 C36 H36 119.8
C35 C36 H36 119.8
C36 C37 C38 120(3)
C36 C37 H37 119.9
C38 C37 H37 119.9
C33 C38 C37 119(3)
C33 C38 C39 108(2)
C37 C38 C39 133(3)
C40 C39 C31 127(2)
C40 C39 C38 123(2)
C31 C39 C38 109(2)
C39 C40 C41 127(3)
C39 C40 C42 118(2)
C41 C40 C42 114(3)
N3 C41 C40 167(5)
N4 C42 C40 162(4)
C1 S2 C24 90.3(13)
C25 Se2 C29 89.1(11)
C44 C43 C48 120
C44 C43 C6 123(2)
C48 C43 C6 117(2)
C43 C44 C45 120
C43 C44 H44 120
C45 C44 H44 120
C46 C45 C44 120
C46 C45 H45 120
C44 C45 H45 120
C47 C46 C45 120
C47 C46 C49 120.3(14)
C45 C46 C49 119.7(14)
C46 C47 C48 120
C46 C47 H47 120
C48 C47 H47 120
C47 C48 C43 120
C47 C48 H48 120
C43 C48 H48 120
C46 C49 C50 118.6(14)
C46 C49 H49A 107.7
C50 C49 H49A 107.7
C46 C49 H49B 107.6
C50 C49 H49B 107.7
H49A C49 H49B 107.1
C49 C50 C51 115.3(4)
C49 C50 H50A 108.5
C51 C50 H50A 108.5
C49 C50 H50B 108.4
C51 C50 H50B 108.4
H50A C50 H50B 107.5
C50 C51 C52 115.1(4)
C50 C51 H51A 108.5
C52 C51 H51A 108.5
C50 C51 H51B 108.5
C52 C51 H51B 108.5
H51A C51 H51B 107.5
C53 C52 C51 115.1(4)
C53 C52 H52A 108.5
C51 C52 H52A 108.5
C53 C52 H52B 108.5
C51 C52 H52B 108.5
H52A C52 H52B 107.5
C52 C53 C54 115.1(4)
C52 C53 H53A 108.5
C54 C53 H53A 108.5
C52 C53 H53B 108.5
C54 C53 H53B 108.5
H53A C53 H53B 107.5
C53 C54 H54A 109.5
C53 C54 H54B 109.5
H54A C54 H54B 109.5
C53 C54 H54C 109.5
H54A C54 H54C 109.5
H54B C54 H54C 109.5
C60 C55 C56 119.5(6)
C60 C55 C6 119(2)
C56 C55 C6 122(2)
C57 C56 C55 119.9(7)
C57 C56 H56 120
C55 C56 H56 120.1
C56 C57 C58 120.3(6)
C56 C57 H57 119.9
C58 C57 H57 119.9
C57 C58 C59 119.6(6)
C57 C58 C61 119.8(15)
C59 C58 C61 120.3(14)
C57 C58 C61B 117(4)
C59 C58 C61B 122(4)
C60 C59 C58 120.0(6)
C60 C59 H59 120
C58 C59 H59 120
C59 C60 C55 120.4(6)
C59 C60 H60 119.8
C55 C60 H60 119.8
C58 C61 C62 118.8(15)
C58 C61 H61A 107.5
C62 C61 H61A 107.6
C58 C61 H61B 107.6
C62 C61 H61B 107.7
H61A C61 H61B 107
C61 C62 C63 115.7(9)
C61 C62 H62A 108.5
C63 C62 H62A 108.5
C61 C62 H62B 108.3
C63 C62 H62B 108.1
H62A C62 H62B 107.4
C62 C63 C64 114.8(9)
C62 C63 H63A 108.8
C64 C63 H63A 108.7
C62 C63 H63B 108.4
C64 C63 H63B 108.4
H63A C63 H63B 107.5
C65 C64 C63 114.9(8)
C65 C64 H64A 108.7
C63 C64 H64A 108.7
C65 C64 H64B 108.4
C63 C64 H64B 108.4
H64A C64 H64B 107.5
C66 C65 C64 114.8(9)
C66 C65 H65A 108.6
C64 C65 H65A 108.8
C66 C65 H65B 108.4
C64 C65 H65B 108.5
H65A C65 H65B 107.5
C65 C66 H66A 109.5
C65 C66 H66B 109.5
H66A C66 H66B 109.5
C65 C66 H66C 109.3
H66A C66 H66C 109.5
H66B C66 H66C 109.5
C62B C61B C58 105(6)
C62B C61B H61C 110.6
C58 C61B H61C 110.6
C62B C61B H61D 111
C58 C61B H61D 110.9
H61C C61B H61D 108.8
C61B C62B C63B 115.5(9)
C61B C62B H62C 108.2
C63B C62B H62C 108.4
C61B C62B H62D 108.7
C63B C62B H62D 108.3
H62C C62B H62D 107.5
C62B C63B C64B 114.7(9)
C62B C63B H63C 108.7
C64B C63B H63C 108.6
C62B C63B H63D 108.6
C64B C63B H63D 108.5
H63C C63B H63D 107.6
C65B C64B C63B 114.8(9)
C65B C64B H64C 108.4
C63B C64B H64C 108.5
C65B C64B H64D 108.6
C63B C64B H64D 108.7
H64C C64B H64D 107.5
C66B C65B C64B 114.8(9)
C66B C65B H65C 108.5
C64B C65B H65C 108.6
C66B C65B H65D 108.5
C64B C65B H65D 108.7
H65C C65B H65D 107.5
C65B C66B H66D 109.6
C65B C66B H66E 109.4
H66D C66B H66E 109.5
C65B C66B H66F 109.4
H66D C66B H66F 109.5
H66E C66B H66F 109.5
C72 C67 C68 119.4(7)
C72 C67 C27 124(2)
C68 C67 C27 116(2)
C69 C68 C67 119.7(7)
C69 C68 H68 120.2
C67 C68 H68 120.2
C68 C69 C70 120.3(7)
C68 C69 H69 119.8
C70 C69 H69 119.8
C69 C70 C71 119.6(6)
C69 C70 C73 119.6(14)
C71 C70 C73 119.9(15)
C72 C71 C70 119.9(6)
C72 C71 H71 120
C70 C71 H71 120
C71 C72 C67 120.4(7)
C71 C72 H72 119.8
C67 C72 H72 119.8
C70 C73 C74 118.6(15)
C70 C73 H73A 107.7
C74 C73 H73A 107.7
C70 C73 H73B 107.7
C74 C73 H73B 107.6
H73A C73 H73B 107.1
C73 C74 C75 115.8(9)
C73 C74 H74A 108.4
C75 C74 H74A 108.4
C73 C74 H74B 108.3
C75 C74 H74B 108.3
H74A C74 H74B 107.4
C74 C75 C76 114.5(9)
C74 C75 H75A 108.7
C76 C75 H75A 108.7
C74 C75 H75B 108.6
C76 C75 H75B 108.6
H75A C75 H75B 107.6
C77 C76 C75 114.7(8)
C77 C76 H76A 108.6
C75 C76 H76A 108.6
C77 C76 H76B 108.6
C75 C76 H76B 108.6
H76A C76 H76B 107.6
C78 C77 C76 114.7(9)
C78 C77 H77A 108.6
C76 C77 H77A 108.6
C78 C77 H77B 108.6
C76 C77 H77B 108.6
H77A C77 H77B 107.6
C77 C78 H78A 109.5
C77 C78 H78B 109.5
H78A C78 H78B 109.5
C77 C78 H78C 109.5
H78A C78 H78C 109.5
H78B C78 H78C 109.5
C80 C79 C84 119.6(6)
C80 C79 C27 119(2)
C84 C79 C27 122(2)
C81 C80 C79 119.9(6)
C81 C80 H80 120
C79 C80 H80 120
C80 C81 C82 120.3(6)
C80 C81 H81 119.8
C82 C81 H81 119.8
C81 C82 C83 119.7(6)
C81 C82 C85 119.5(14)
C83 C82 C85 120.0(15)
C84 C83 C82 119.9(6)
C84 C83 H83 120
C82 C83 H83 120
C83 C84 C79 120.3(7)
C83 C84 H84 119.8
C79 C84 H84 119.8
C82 C85 C86 118.7(15)
C82 C85 H85A 107.6
C86 C85 H85A 107.6
C82 C85 H85B 107.6
C86 C85 H85B 107.7
H85A C85 H85B 107.1
C85 C86 C87 115.4(9)
C85 C86 H86A 108.4
C87 C86 H86A 108.4
C85 C86 H86B 108.5
C87 C86 H86B 108.4
H86A C86 H86B 107.5
C86 C87 C88 114.7(9)
C86 C87 H87A 108.6
C88 C87 H87A 108.6
C86 C87 H87B 108.6
C88 C87 H87B 108.5
H87A C87 H87B 107.6
C89 C88 C87 114.6(9)
C89 C88 H88A 108.6
C87 C88 H88A 108.6
C89 C88 H88B 108.6
C87 C88 H88B 108.7
H88A C88 H88B 107.6
C90 C89 C88 114.9(9)
C90 C89 H89A 108.5
C88 C89 H89A 108.5
C90 C89 H89B 108.5
C88 C89 H89B 108.6
H89A C89 H89B 107.5
C89 C90 H90A 109.5
C89 C90 H90B 109.5
H90A C90 H90B 109.5
C89 C90 H90C 109.5
H90A C90 H90C 109.5
H90B C90 H90C 109.5
Cl1 C91 Cl2 120.4(19)
Cl1 C91 Cl3 118.8(19)
Cl2 C91 Cl3 111.9(19)
Cl1 C91 H91 100
Cl2 C91 H91 100
Cl3 C91 H91 100
Cl4 C92 Cl5 120(2)
Cl4 C92 Cl6 119(2)
Cl5 C92 Cl6 112.1(19)
Cl4 C92 H92 99.7
Cl5 C92 H92 99.7
Cl6 C92 H92 99.7

loop_
_geom_bond_atom_site_label_1
_geom_bond_atom_site_label_2
_geom_bond_distance
C1 C2 1.38(3)
C1 C22 1.47(4)
C1 S2 1.68(3)
C2 C3 1.37(3)
C2 C6 1.53(3)
C3 C4 1.40(3)
C3 S1 1.72(2)
C4 C5 1.44(3)
C4 Se1 1.91(3)
C5 C7 1.31(3)
C5 C6 1.64(3)
C6 C55 1.51(4)
C6 C43 1.52(4)
C7 C8 1.46(3)
C7 H7 0.95
C8 C9 1.31(3)
C8 Se1 1.93(2)
C9 C10 1.38(3)
C9 H9 0.95
C10 C18 1.44(3)
C10 C11 1.52(3)
C11 O1 1.23(3)
C11 C12 1.47(4)
C12 C17 1.38(3)
C12 C13 1.43(3)
C13 C14 1.40(3)
C13 H13 0.95
C14 C15 1.43(3)
C14 H14 0.95
C15 C16 1.35(4)
C15 H15 0.95
C16 C17 1.41(4)
C16 H16 0.95
C17 C18 1.49(3)
C18 C19 1.33(3)
C19 C20 1.40(4)
C19 C21 1.50(4)
C20 N1 1.22(4)
C21 N2 1.09(3)
S1 C22 1.67(3)
C22 C23 1.38(3)
C23 C24 1.37(3)
C23 C27 1.51(3)
C24 C25 1.40(3)
C24 S2 1.71(2)
C25 C26 1.44(3)
C25 Se2 1.91(2)
C26 C28 1.30(3)
C26 C27 1.63(3)
C27 C79 1.50(4)
C27 C67 1.63(4)
C28 C29 1.47(3)
C28 H28 0.95
C29 C30 1.30(3)
C29 Se2 1.93(2)
C30 C31 1.38(3)
C30 H30 0.95
C31 C39 1.44(3)
C31 C32 1.51(3)
C32 O2 1.23(3)
C32 C33 1.47(3)
C33 C38 1.38(3)
C33 C34 1.44(3)
C34 C35 1.41(3)
C34 H34 0.95
C35 C36 1.43(3)
C35 H35 0.95
C36 C37 1.35(4)
C36 H36 0.95
C37 C38 1.42(4)
C37 H37 0.95
C38 C39 1.49(3)
C39 C40 1.34(3)
C40 C41 1.40(4)
C40 C42 1.50(4)
C41 N3 1.22(4)
C42 N4 1.08(3)
C43 C44 1.39
C43 C48 1.39
C44 C45 1.39
C44 H44 0.95
C45 C46 1.39
C45 H45 0.95
C46 C47 1.39
C46 C49 1.5199(12)
C47 C48 1.39
C47 H47 0.95
C48 H48 0.95
C49 C50 1.5399(12)
C49 H49A 0.99
C49 H49B 0.99
C50 C51 1.5400(12)
C50 H50A 0.99
C50 H50B 0.99
C51 C52 1.5402(12)
C51 H51A 0.99
C51 H51B 0.99
C52 C53 1.5400(12)
C52 H52A 0.99
C52 H52B 0.99
C53 C54 1.5400(12)
C53 H53A 0.99
C53 H53B 0.99
C54 H54A 0.98
C54 H54B 0.98
C54 H54C 0.98
C55 C60 1.390(5)
C55 C56 1.392(5)
C56 C57 1.389(5)
C56 H56 0.95
C57 C58 1.390(5)
C57 H57 0.95
C58 C59 1.391(5)
C58 C61 1.519(5)
C58 C61B 1.71(9)
C59 C60 1.387(5)
C59 H59 0.95
C60 H60 0.95
C61 C62 1.539(5)
C61 H61A 0.99
C61 H61B 0.99
C62 C63 1.540(5)
C62 H62A 0.99
C62 H62B 0.99
C63 C64 1.542(5)
C63 H63A 0.99
C63 H63B 0.99
C64 C65 1.540(5)
C64 H64A 0.99
C64 H64B 0.99
C65 C66 1.540(5)
C65 H65A 0.99
C65 H65B 0.99
C66 H66A 0.98
C66 H66B 0.98
C66 H66C 0.98
C61B C62B 1.539(5)
C61B H61C 0.99
C61B H61D 0.99
C62B C63B 1.540(5)
C62B H62C 0.99
C62B H62D 0.99
C63B C64B 1.542(5)
C63B H63C 0.99
C63B H63D 0.99
C64B C65B 1.540(5)
C64B H64C 0.99
C64B H64D 0.99
C65B C66B 1.540(5)
C65B H65C 0.99
C65B H65D 0.99
C66B H66D 0.98
C66B H66E 0.98
C66B H66F 0.98
C67 C72 1.391(5)
C67 C68 1.392(5)
C68 C69 1.390(5)
C68 H68 0.95
C69 C70 1.390(5)
C69 H69 0.95
C70 C71 1.391(5)
C70 C73 1.520(5)
C71 C72 1.388(5)
C71 H71 0.95
C72 H72 0.95
C73 C74 1.538(5)
C73 H73A 0.99
C73 H73B 0.99
C74 C75 1.540(5)
C74 H74A 0.99
C74 H74B 0.99
C75 C76 1.543(5)
C75 H75A 0.99
C75 H75B 0.99
C76 C77 1.540(5)
C76 H76A 0.99
C76 H76B 0.99
C77 C78 1.540(5)
C77 H77A 0.99
C77 H77B 0.99
C78 H78A 0.98
C78 H78B 0.98
C78 H78C 0.98
C79 C80 1.391(5)
C79 C84 1.392(5)
C80 C81 1.389(5)
C80 H80 0.95
C81 C82 1.391(5)
C81 H81 0.95
C82 C83 1.391(5)
C82 C85 1.519(5)
C83 C84 1.388(5)
C83 H83 0.95
C84 H84 0.95
C85 C86 1.539(5)
C85 H85A 0.99
C85 H85B 0.99
C86 C87 1.541(5)
C86 H86A 0.99
C86 H86B 0.99
C87 C88 1.543(5)
C87 H87A 0.99
C87 H87B 0.99
C88 C89 1.540(5)
C88 H88A 0.99
C88 H88B 0.99
C89 C90 1.540(5)
C89 H89A 0.99
C89 H89B 0.99
C90 H90A 0.98
C90 H90B 0.98
C90 H90C 0.98
C91 Cl1 1.656(15)
C91 Cl2 1.657(15)
C91 Cl3 1.657(15)
C91 H91 1
C92 Cl4 1.656(15)
C92 Cl5 1.656(15)
C92 Cl6 1.656(15)
C92 H92 1
